data_4032487
loop_
_publ_author_name
'L\'evesque, \'Eric'
'Bechara, William S.'
'Constantineau-Forget, L\'ea'
'Pelletier, Guillaume'
'Rachel, Natalie M.'
'Pelletier, Joelle N.'
'Charette, Andr\'e B'

_publ_section_title
;
 General C-H Arylation Strategy for the Synthesis of Tunable Visible
 Light-Emitting Benzo[a]imidazo[2,1,5-c,d]indolizine Fluorophores.
;
_journal_issue 10
_journal_name_full 'The Journal of organic chemistry'
_journal_page_first 5046
_journal_page_last 5067
_journal_paper_doi 10.1021/acs.joc.6b02928
_journal_volume 82
_journal_year 2017
_chemical_formula_moiety 'C19 H12 N2'
_chemical_formula_sum 'C19 H12 N2'
_chemical_formula_weight 268.31
_space_group_crystal_system monoclinic
_space_group_IT_number 14
_space_group_name_Hall '-P 2ybc'
_space_group_name_H-M_alt 'P 1 21/c 1'
_symmetry_space_group_name_Hall '-P 2ybc'
_symmetry_space_group_name_H-M 'P 1 21/c 1'
_atom_sites_solution_hydrogens geom
_atom_sites_solution_primary direct
_audit_creation_date 2014-11-14
_audit_creation_method
;
Olex2 1.2
(compiled 2014.09.19 svn.r3010 for OlexSys, GUI svn.r4874)
;
_cell_angle_alpha 90
_cell_angle_beta 99.593(3)
_cell_angle_gamma 90
_cell_formula_units_Z 4
_cell_length_a 12.6062(8)
_cell_length_b 15.8957(10)
_cell_length_c 6.5668(4)
_cell_measurement_reflns_used 8560
_cell_measurement_temperature 150
_cell_measurement_theta_max 69.853
_cell_measurement_theta_min 3.556
_cell_volume 1297.48(14)
_computing_cell_refinement
'SAINT (2013) V8.34A; Integration Software for Single Crystal Data. Bruker AXS Inc., Madison, WI 53719-1173.'
_computing_data_collection
;
APEX 2 (2013) Bruker AXS Inc., Madison, WI 53719-1173.
;
_computing_data_reduction
'SAINT (2013) V8.34A; Integration Software for Single Crystal Data. Bruker AXS Inc., Madison, WI 53719-1173.'
_computing_molecular_graphics 'Olex2 (Dolomanov et al., 2009)'
_computing_publication_material 'Olex2 (Dolomanov et al., 2009)'
_computing_structure_refinement 'XL (Sheldrick, 2008)'
_computing_structure_solution 'XT (Sheldrick, 2008)'
_diffrn_ambient_temperature 150
_diffrn_detector 'CCD area detector'
_diffrn_detector_area_resol_mean 8.3
_diffrn_detector_type 'Bruker Platinum 135 CCD Area Detector'
_diffrn_measured_fraction_theta_full 0.998
_diffrn_measured_fraction_theta_max 0.994
_diffrn_measurement_device 'k-geometry diffractometer'
_diffrn_measurement_device_type 'Bruker Microstar X8'
_diffrn_measurement_method '\w scans'
_diffrn_radiation_collimation 'Focusing mirrors'
_diffrn_radiation_monochromator 'Helios Mirror Optics'
_diffrn_radiation_probe x-ray
_diffrn_radiation_type CuK\a
_diffrn_radiation_wavelength 1.54178
_diffrn_reflns_av_R_equivalents 0.0747
_diffrn_reflns_av_unetI/netI 0.0456
_diffrn_reflns_Laue_measured_fraction_full 0.998
_diffrn_reflns_Laue_measured_fraction_max 0.994
_diffrn_reflns_limit_h_max 15
_diffrn_reflns_limit_h_min -15
_diffrn_reflns_limit_k_max 19
_diffrn_reflns_limit_k_min -19
_diffrn_reflns_limit_l_max 5
_diffrn_reflns_limit_l_min -7
_diffrn_reflns_number 22805
_diffrn_reflns_point_group_measured_fraction_full 0.998
_diffrn_reflns_point_group_measured_fraction_max 0.994
_diffrn_reflns_theta_full 67.679
_diffrn_reflns_theta_max 70.147
_diffrn_reflns_theta_min 3.556
_diffrn_source 'Rotating-anode X-ray tube'
_diffrn_source_target Cu
_diffrn_source_type 'Bruker Microstar/FR591 generator'
_exptl_absorpt_coefficient_mu 0.636
_exptl_absorpt_correction_T_max 0.7533
_exptl_absorpt_correction_T_min 0.5693
_exptl_absorpt_correction_type multi-scan
_exptl_absorpt_process_details
;
SADABS-2014/4 (Bruker,2014) was used for absorption correction.
wR2(int) was 0.1247 before and 0.0774 after correction.
The Ratio of minimum to maximum transmission is 0.7557.
The \l/2 correction factor is 0.00150.
;
_exptl_crystal_colour yellow
_exptl_crystal_colour_primary yellow
_exptl_crystal_density_diffrn 1.374
_exptl_crystal_description block
_exptl_crystal_F_000 560
_exptl_crystal_size_max 0.4
_exptl_crystal_size_mid 0.03
_exptl_crystal_size_min 0.03
_refine_diff_density_max 0.238
_refine_diff_density_min -0.309
_refine_diff_density_rms 0.062
_refine_ls_extinction_method none
_refine_ls_goodness_of_fit_ref 1.067
_refine_ls_hydrogen_treatment constr
_refine_ls_matrix_type full
_refine_ls_number_parameters 190
_refine_ls_number_reflns 2439
_refine_ls_number_restraints 0
_refine_ls_restrained_S_all 1.067
_refine_ls_R_factor_all 0.0638
_refine_ls_R_factor_gt 0.0505
_refine_ls_shift/su_max 0.000
_refine_ls_shift/su_mean 0.000
_refine_ls_structure_factor_coef Fsqd
_refine_ls_weighting_details 'w=1/[\s^2^(Fo^2^)+(0.0842P)^2^+0.2364P] where P=(Fo^2^+2Fc^2^)/3'
_refine_ls_weighting_scheme calc
_refine_ls_wR_factor_gt 0.1300
_refine_ls_wR_factor_ref 0.1414
_reflns_Friedel_coverage 0.000
_reflns_number_gt 1945
_reflns_number_total 2439
_reflns_threshold_expression 'I > 2\s(I)'
_cod_data_source_file jo6b02928_si_003.cif
_cod_data_source_block sylv11
_cod_depositor_comments
;
The following automatic conversions were performed:

'_diffrn_radiation_probe' value 'X-ray' changed to 'x-ray' according
to
/home/data/users/saulius/crontab/automatic-downloads/rss-feeds/ACS/lib/dictionaries/cif_core.dic
dictionary named 'cif_core.dic' version 2.4.2 from 2011-04-26.

Automatic conversion script
Id: cif_fix_values 4973 2017-02-22 13:04:09Z antanas 

 Adding full bibliography for 4032486--4032487.cif.
;
_cod_database_code 4032487
_shelxl_version_number 2014/6
_shelx_space_group_comment
;
The symmetry employed for this shelxl refinement is uniquely defined
by the following loop, which should always be used as a source of
symmetry information in preference to the above space-group names.
They are only intended as comments.
;
_shelx_estimated_absorpt_t_max 0.981
_shelx_estimated_absorpt_t_min 0.785
_olex2_refinement_description
;
1. Others
 Fixed Uiso: H3(0.035) H4(0.037) H5(0.036) H8(0.04) H9(0.047) H10(0.045)
 H11(0.038) H15(0.039) H16(0.045) H17(0.047) H18(0.044) H19(0.038)
 Fixed X: H3(0.3634) H4(0.5161) H5(0.6905) H8(0.8701) H9(0.968) H10(0.8804)
 H11(0.694) H15(0.2797) H16(0.0951) H17(-0.0246) H18(0.04) H19(0.2243)
 Fixed Y: H3(0.8416) H4(0.9253) H5(0.8687) H8(0.7379) H9(0.6134) H10(0.4836)
 H11(0.474) H15(0.5369) H16(0.5246) H17(0.6185) H18(0.7249) H19(0.7393)
 Fixed Z: H3(0.2439) H4(0.3071) H5(0.3928) H8(0.4858) H9(0.555) H10(0.5334)
 H11(0.4301) H15(0.0083) H16(-0.107) H17(0.0056) H18(0.2386) H19(0.3524)
;
_olex2_submission_special_instructions 'No special instructions were received'

loop_
_space_group_symop_operation_xyz
'x, y, z'
'-x, y+1/2, -z+1/2'
'-x, -y, -z'
'x, -y-1/2, z-1/2'

loop_
_atom_site_label
_atom_site_type_symbol
_atom_site_fract_x
_atom_site_fract_y
_atom_site_fract_z
_atom_site_U_iso_or_equiv
_atom_site_adp_type
_atom_site_occupancy
_atom_site_site_symmetry_order
_atom_site_calc_flag
_atom_site_refinement_flags_posn
N1 N 0.45740(11) 0.58373(9) 0.2891(2) 0.0271(4) Uani 1 1 d .
N2 N 0.54811(11) 0.70218(9) 0.3358(2) 0.0257(3) Uani 1 1 d .
C1 C 0.38754(14) 0.65071(11) 0.2579(2) 0.0267(4) Uani 1 1 d .
C2 C 0.44369(13) 0.72826(11) 0.2867(2) 0.0258(4) Uani 1 1 d .
C3 C 0.43253(15) 0.81651(12) 0.2766(2) 0.0294(4) Uani 1 1 d .
H3 H 0.3634 0.8416 0.2439 0.035 Uiso 1 1 calc R
C4 C 0.52424(15) 0.86596(11) 0.3152(3) 0.0306(4) Uani 1 1 d .
H4 H 0.5161 0.9253 0.3071 0.037 Uiso 1 1 calc R
C5 C 0.62981(15) 0.83246(11) 0.3663(2) 0.0299(4) Uani 1 1 d .
H5 H 0.6905 0.8687 0.3928 0.036 Uiso 1 1 calc R
C6 C 0.64225(13) 0.74705(11) 0.3766(2) 0.0274(4) Uani 1 1 d .
C7 C 0.72347(14) 0.68075(11) 0.4172(2) 0.0281(4) Uani 1 1 d .
C8 C 0.83436(14) 0.68508(13) 0.4749(3) 0.0337(4) Uani 1 1 d .
H8 H 0.8701 0.7379 0.4858 0.040 Uiso 1 1 calc R
C9 C 0.89196(16) 0.61124(13) 0.5162(3) 0.0390(5) Uani 1 1 d .
H9 H 0.9680 0.6134 0.5550 0.047 Uiso 1 1 calc R
C10 C 0.83936(15) 0.53347(13) 0.5013(3) 0.0371(5) Uani 1 1 d .
H10 H 0.8804 0.4836 0.5334 0.045 Uiso 1 1 calc R
C11 C 0.72870(15) 0.52723(12) 0.4410(3) 0.0317(4) Uani 1 1 d .
H11 H 0.6940 0.4740 0.4301 0.038 Uiso 1 1 calc R
C12 C 0.67000(14) 0.60086(11) 0.3970(2) 0.0275(4) Uani 1 1 d .
C13 C 0.55561(14) 0.61774(11) 0.3388(2) 0.0261(4) Uani 1 1 d .
C14 C 0.27169(14) 0.63977(11) 0.1918(2) 0.0278(4) Uani 1 1 d .
C15 C 0.23153(15) 0.57564(12) 0.0549(3) 0.0322(4) Uani 1 1 d .
H15 H 0.2797 0.5369 0.0083 0.039 Uiso 1 1 calc R
C16 C 0.12164(15) 0.56820(13) -0.0134(3) 0.0374(5) Uani 1 1 d .
H16 H 0.0951 0.5246 -0.1070 0.045 Uiso 1 1 calc R
C17 C 0.05051(15) 0.62373(13) 0.0536(3) 0.0394(5) Uani 1 1 d .
H17 H -0.0246 0.6185 0.0056 0.047 Uiso 1 1 calc R
C18 C 0.08889(15) 0.68705(13) 0.1909(3) 0.0364(5) Uani 1 1 d .
H18 H 0.0400 0.7249 0.2386 0.044 Uiso 1 1 calc R
C19 C 0.19850(14) 0.69537(12) 0.2591(3) 0.0318(4) Uani 1 1 d .
H19 H 0.2243 0.7393 0.3524 0.038 Uiso 1 1 calc R

loop_
_atom_site_aniso_label
_atom_site_aniso_U_11
_atom_site_aniso_U_22
_atom_site_aniso_U_33
_atom_site_aniso_U_23
_atom_site_aniso_U_13
_atom_site_aniso_U_12
N1 0.0292(8) 0.0282(8) 0.0229(7) -0.0001(6) 0.0011(6) -0.0008(6)
N2 0.0281(7) 0.0246(8) 0.0236(7) 0.0011(6) 0.0022(6) -0.0002(6)
C1 0.0308(9) 0.0282(9) 0.0206(8) 0.0008(7) 0.0023(7) 0.0010(7)
C2 0.0271(8) 0.0304(9) 0.0193(8) 0.0002(6) 0.0018(6) 0.0008(7)
C3 0.0350(9) 0.0306(9) 0.0223(8) 0.0016(7) 0.0036(7) 0.0029(7)
C4 0.0420(10) 0.0243(9) 0.0251(8) -0.0006(7) 0.0048(7) 0.0004(7)
C5 0.0364(10) 0.0305(10) 0.0224(8) -0.0008(7) 0.0037(7) -0.0050(7)
C6 0.0284(9) 0.0319(9) 0.0213(8) -0.0006(7) 0.0026(7) -0.0047(7)
C7 0.0314(9) 0.0318(9) 0.0208(8) 0.0004(7) 0.0039(7) -0.0013(7)
C8 0.0316(9) 0.0403(11) 0.0286(9) -0.0014(8) 0.0031(8) -0.0036(8)
C9 0.0295(9) 0.0519(13) 0.0345(10) 0.0016(9) 0.0024(8) 0.0039(8)
C10 0.0363(10) 0.0421(11) 0.0319(9) 0.0031(8) 0.0028(8) 0.0106(8)
C11 0.0355(10) 0.0326(10) 0.0266(9) 0.0011(7) 0.0036(7) 0.0034(8)
C12 0.0307(9) 0.0319(10) 0.0198(8) 0.0001(7) 0.0037(7) 0.0013(7)
C13 0.0311(9) 0.0251(9) 0.0215(8) -0.0002(7) 0.0028(7) 0.0008(7)
C14 0.0307(9) 0.0303(9) 0.0213(8) 0.0045(7) 0.0012(7) -0.0005(7)
C15 0.0355(10) 0.0321(10) 0.0279(9) 0.0014(7) 0.0022(8) -0.0015(7)
C16 0.0390(11) 0.0373(11) 0.0330(9) -0.0031(8) -0.0024(8) -0.0072(8)
C17 0.0301(10) 0.0470(12) 0.0380(10) 0.0037(9) -0.0034(8) -0.0044(8)
C18 0.0321(10) 0.0407(11) 0.0356(10) 0.0023(8) 0.0036(8) 0.0031(8)
C19 0.0322(10) 0.0350(10) 0.0269(9) -0.0014(7) 0.0011(7) -0.0016(7)

loop_
_atom_type_symbol
_atom_type_description
_atom_type_scat_dispersion_real
_atom_type_scat_dispersion_imag
_atom_type_scat_source
C C 0.0181 0.0091 'International Tables Vol C Tables 4.2.6.8 and 6.1.1.4'
H H 0.0000 0.0000 'International Tables Vol C Tables 4.2.6.8 and 6.1.1.4'
N N 0.0311 0.0180 'International Tables Vol C Tables 4.2.6.8 and 6.1.1.4'

loop_
_geom_angle_atom_site_label_1
_geom_angle_atom_site_label_2
_geom_angle_atom_site_label_3
_geom_angle
C13 N1 C1 105.46(14)
C2 N2 C6 131.01(15)
C13 N2 C2 111.64(14)
C13 N2 C6 117.34(15)
N1 C1 C2 111.11(15)
N1 C1 C14 122.35(15)
C2 C1 C14 126.45(15)
N2 C2 C1 101.97(14)
N2 C2 C3 113.42(15)
C3 C2 C1 144.55(16)
C2 C3 H3 120.6
C4 C3 C2 118.81(17)
C4 C3 H3 120.6
C3 C4 H4 118.3
C3 C4 C5 123.41(17)
C5 C4 H4 118.3
C4 C5 H5 120.7
C6 C5 C4 118.63(16)
C6 C5 H5 120.7
N2 C6 C7 102.56(15)
C5 C6 N2 114.72(16)
C5 C6 C7 142.72(17)
C8 C7 C6 131.05(17)
C8 C7 C12 120.39(17)
C12 C7 C6 108.51(15)
C7 C8 H8 120.5
C9 C8 C7 118.91(18)
C9 C8 H8 120.5
C8 C9 H9 119.7
C8 C9 C10 120.61(18)
C10 C9 H9 119.7
C9 C10 H10 119.2
C11 C10 C9 121.67(17)
C11 C10 H10 119.2
C10 C11 H11 120.8
C10 C11 C12 118.30(17)
C12 C11 H11 120.8
C7 C12 C13 106.93(15)
C11 C12 C7 120.08(16)
C11 C12 C13 132.91(16)
N1 C13 N2 109.82(15)
N1 C13 C12 145.57(16)
N2 C13 C12 104.61(14)
C15 C14 C1 120.96(16)
C15 C14 C19 118.43(16)
C19 C14 C1 120.58(15)
C14 C15 H15 119.8
C16 C15 C14 120.34(18)
C16 C15 H15 119.8
C15 C16 H16 119.7
C17 C16 C15 120.57(18)
C17 C16 H16 119.7
C16 C17 H17 120.1
C16 C17 C18 119.82(18)
C18 C17 H17 120.1
C17 C18 H18 120.0
C17 C18 C19 120.08(18)
C19 C18 H18 120.0
C14 C19 H19 119.6
C18 C19 C14 120.77(17)
C18 C19 H19 119.6

loop_
_geom_bond_atom_site_label_1
_geom_bond_atom_site_label_2
_geom_bond_distance
N1 C1 1.375(2)
N1 C13 1.341(2)
N2 C2 1.366(2)
N2 C6 1.372(2)
N2 C13 1.346(2)
C1 C2 1.418(2)
C1 C14 1.463(2)
C2 C3 1.410(3)
C3 H3 0.9500
C3 C4 1.386(3)
C4 H4 0.9500
C4 C5 1.421(3)
C5 H5 0.9500
C5 C6 1.367(3)
C6 C7 1.462(3)
C7 C8 1.388(2)
C7 C12 1.434(2)
C8 H8 0.9500
C8 C9 1.383(3)
C9 H9 0.9500
C9 C10 1.399(3)
C10 H10 0.9500
C10 C11 1.389(3)
C11 H11 0.9500
C11 C12 1.389(2)
C12 C13 1.454(2)
C14 C15 1.397(2)
C14 C19 1.401(2)
C15 H15 0.9500
C15 C16 1.388(3)
C16 H16 0.9500
C16 C17 1.381(3)
C17 H17 0.9500
C17 C18 1.384(3)
C18 H18 0.9500
C18 C19 1.386(2)
C19 H19 0.9500

loop_
_geom_torsion_atom_site_label_1
_geom_torsion_atom_site_label_2
_geom_torsion_atom_site_label_3
_geom_torsion_atom_site_label_4
_geom_torsion
N1 C1 C2 N2 -0.11(17)
N1 C1 C2 C3 176.7(2)
N1 C1 C14 C15 -35.5(2)
N1 C1 C14 C19 146.73(16)
N2 C2 C3 C4 0.1(2)
N2 C6 C7 C8 -177.44(17)
N2 C6 C7 C12 -0.07(16)
C1 N1 C13 N2 -0.93(17)
C1 N1 C13 C12 178.7(2)
C1 C2 C3 C4 -176.4(2)
C1 C14 C15 C16 -177.24(16)
C1 C14 C19 C18 177.67(16)
C2 N2 C6 C5 -0.1(2)
C2 N2 C6 C7 -179.99(16)
C2 N2 C13 N1 0.92(18)
C2 N2 C13 C12 -178.86(12)
C2 C1 C14 C15 140.68(18)
C2 C1 C14 C19 -37.1(2)
C2 C3 C4 C5 -0.5(2)
C3 C4 C5 C6 0.5(3)
C4 C5 C6 N2 -0.3(2)
C4 C5 C6 C7 179.61(19)
C5 C6 C7 C8 2.7(4)
C5 C6 C7 C12 -179.9(2)
C6 N2 C2 C1 178.10(15)
C6 N2 C2 C3 0.1(2)
C6 N2 C13 N1 -177.87(13)
C6 N2 C13 C12 2.36(19)
C6 C7 C8 C9 175.91(17)
C6 C7 C12 C11 -175.82(15)
C6 C7 C12 C13 1.39(17)
C7 C8 C9 C10 -0.4(3)
C7 C12 C13 N1 178.2(2)
C7 C12 C13 N2 -2.16(17)
C8 C7 C12 C11 1.9(2)
C8 C7 C12 C13 179.09(15)
C8 C9 C10 C11 1.4(3)
C9 C10 C11 C12 -0.7(3)
C10 C11 C12 C7 -0.9(2)
C10 C11 C12 C13 -177.27(17)
C11 C12 C13 N1 -5.1(4)
C11 C12 C13 N2 174.54(17)
C12 C7 C8 C9 -1.2(2)
C13 N1 C1 C2 0.64(17)
C13 N1 C1 C14 177.33(14)
C13 N2 C2 C1 -0.47(17)
C13 N2 C2 C3 -178.43(14)
C13 N2 C6 C5 178.43(14)
C13 N2 C6 C7 -1.49(18)
C14 C1 C2 N2 -176.64(15)
C14 C1 C2 C3 0.1(3)
C14 C15 C16 C17 -0.3(3)
C15 C14 C19 C18 -0.2(3)
C15 C16 C17 C18 -0.4(3)
C16 C17 C18 C19 0.8(3)
C17 C18 C19 C14 -0.5(3)
C19 C14 C15 C16 0.6(3)
